data_7022070
loop_
_publ_author_name
'Zhang, Weisong'
'Gong, Jingjing'
'Zhang, Lili'
'Yang, Yanan'
'Liu, Yang'
'Zhang, Hengchao'
'Zhang, Guangju'
'Dong, Huan'
'Hu, Hailiang'
'Zhao, Fangfang'
'Kang, Zhenhui'

_publ_section_title
;
 Transition metal-induced self-assembly of small molybdenum clusters.
;
_journal_issue 5
_journal_name_full 'Dalton transactions (Cambridge, England : 2003)'
_journal_page_first 1760
_journal_page_last 1769
_journal_paper_doi 10.1039/c2dt31595e
_journal_volume 42
_journal_year 2013
_chemical_formula_moiety 4(C2H10N2)2{[Co(H2O)][CoMo12O24(O1H1)6(H2P1O4)2(P1O4)6]}4(H2O)
_chemical_formula_sum 'C8 H62 Co3 Mo12 N8 O68 P8'
_chemical_formula_weight 2934.49
_chemical_name_systematic
;
?
;
_space_group_IT_number 14
_symmetry_cell_setting monoclinic
_symmetry_space_group_name_Hall '-P 2yn'
_symmetry_space_group_name_H-M 'P 1 21/n 1'
_atom_sites_solution_hydrogens geom
_atom_sites_solution_primary direct
_atom_sites_solution_secondary difmap
_audit_creation_method SHELXL-97
_cell_angle_alpha 90.00
_cell_angle_beta 103.296(2)
_cell_angle_gamma 90.00
_cell_formula_units_Z 2
_cell_length_a 16.1094(16)
_cell_length_b 11.8543(12)
_cell_length_c 17.8232(18)
_cell_measurement_reflns_used 15500
_cell_measurement_temperature 150(2)
_cell_measurement_theta_max 27.482
_cell_measurement_theta_min 2.5745
_cell_volume 3312.4(6)
_computing_cell_refinement 'Bruker SAINT'
_computing_data_collection 'Bruker APEX2'
_computing_data_reduction 'Bruker SAINT'
_computing_molecular_graphics 'Bruker SHELXTL'
_computing_publication_material 'Bruker SHELXTL'
_computing_structure_refinement 'SHELXL-97 (Sheldrick, 1997)'
_computing_structure_solution 'SHELXS-97 (Sheldrick, 1990)'
_diffrn_ambient_temperature 150(2)
_diffrn_measured_fraction_theta_full 0.993
_diffrn_measured_fraction_theta_max 0.993
_diffrn_measurement_device_type 'Bruker APEX-II CCD'
_diffrn_measurement_method '\f and \w scans'
_diffrn_radiation_monochromator graphite
_diffrn_radiation_source 'fine-focus sealed tube'
_diffrn_radiation_type MoK\a
_diffrn_radiation_wavelength 0.71073
_diffrn_reflns_av_R_equivalents 0.0244
_diffrn_reflns_av_sigmaI/netI 0.0233
_diffrn_reflns_limit_h_max 19
_diffrn_reflns_limit_h_min -19
_diffrn_reflns_limit_k_max 14
_diffrn_reflns_limit_k_min -9
_diffrn_reflns_limit_l_max 16
_diffrn_reflns_limit_l_min -21
_diffrn_reflns_number 22928
_diffrn_reflns_theta_full 25.02
_diffrn_reflns_theta_max 25.02
_diffrn_reflns_theta_min 1.54
_exptl_absorpt_coefficient_mu 3.249
_exptl_absorpt_correction_T_max 0.6965
_exptl_absorpt_correction_T_min 0.4423
_exptl_absorpt_correction_type multi-scan
_exptl_absorpt_process_details '(SADABS; Sheldrick, 2003)'
_exptl_crystal_colour red
_exptl_crystal_density_diffrn 2.942
_exptl_crystal_density_method 'not measured'
_exptl_crystal_description block
_exptl_crystal_F_000 2830
_exptl_crystal_size_max 0.30
_exptl_crystal_size_mid 0.18
_exptl_crystal_size_min 0.12
_refine_diff_density_max 1.676
_refine_diff_density_min -1.139
_refine_diff_density_rms 0.163
_refine_ls_extinction_method none
_refine_ls_goodness_of_fit_ref 1.097
_refine_ls_hydrogen_treatment constr
_refine_ls_matrix_type full
_refine_ls_number_parameters 488
_refine_ls_number_reflns 5805
_refine_ls_number_restraints 6
_refine_ls_restrained_S_all 1.104
_refine_ls_R_factor_all 0.0282
_refine_ls_R_factor_gt 0.0251
_refine_ls_shift/su_max 0.001
_refine_ls_shift/su_mean 0.000
_refine_ls_structure_factor_coef Fsqd
_refine_ls_weighting_details 'calc w=1/[\s^2^(Fo^2^)+(0.0265P)^2^+22.6872P] where P=(Fo^2^+2Fc^2^)/3'
_refine_ls_weighting_scheme calc
_refine_ls_wR_factor_gt 0.0675
_refine_ls_wR_factor_ref 0.0709
_reflns_number_gt 5349
_reflns_number_total 5805
_reflns_threshold_expression >2sigma(I)
_cod_data_source_file c2dt31595e.txt
_cod_data_source_block 4
_cod_original_sg_symbol_H-M 'P 21/n'
_cod_database_code 7022070

loop_
_symmetry_equiv_pos_as_xyz
'x, y, z'
'-x+1/2, y+1/2, -z+1/2'
'-x, -y, -z'
'x-1/2, -y-1/2, z-1/2'

loop_
_atom_site_label
_atom_site_type_symbol
_atom_site_fract_x
_atom_site_fract_y
_atom_site_fract_z
_atom_site_U_iso_or_equiv
_atom_site_adp_type
_atom_site_occupancy
_atom_site_symmetry_multiplicity
_atom_site_calc_flag
_atom_site_refinement_flags
P1 P 0.67484(7) 0.47726(10) 0.88457(7) 0.0082(2) Uani 1 1 d .
P2 P 0.62263(8) 0.16305(11) 0.78734(7) 0.0129(3) Uani 1 1 d .
P3 P 0.56147(8) 0.80358(10) 0.73700(7) 0.0110(2) Uani 1 1 d .
P4 P 0.88939(7) 0.49022(10) 1.05655(7) 0.0106(2) Uani 1 1 d .
Mo1 Mo 0.71545(2) 0.35949(3) 1.06670(2) 0.00921(10) Uani 1 1 d .
Mo2 Mo 0.48031(2) 0.35736(3) 0.80391(2) 0.00992(10) Uani 1 1 d .
Mo3 Mo 0.71605(2) 0.65072(3) 1.03756(2) 0.00925(10) Uani 1 1 d .
Mo4 Mo 0.61579(2) 0.23521(3) 0.96508(2) 0.00962(10) Uani 1 1 d .
Mo5 Mo 0.47785(2) 0.57372(3) 0.78708(2) 0.00980(10) Uani 1 1 d .
Mo6 Mo 0.61136(2) 0.74521(3) 0.92274(2) 0.00971(10) Uani 1 1 d .
Co1 Co 0.5000 0.5000 1.0000 0.01003(18) Uani 1 2 d S
Co2 Co 0.87832(4) 0.49755(5) 0.86571(4) 0.01130(14) Uani 1 1 d .
O1 O 0.7353(2) 0.7274(3) 0.94646(19) 0.0140(7) Uani 1 1 d .
O2 O 0.5909(2) 0.3689(3) 1.02244(18) 0.0110(7) Uani 1 1 d .
O3 O 0.5914(2) 0.6364(3) 1.00147(18) 0.0115(7) Uani 1 1 d .
O4 O 0.7384(2) 0.2543(3) 0.9903(2) 0.0151(7) Uani 1 1 d .
O5 O 0.6161(2) 0.5789(3) 0.85766(18) 0.0114(7) Uani 1 1 d .
O6 O 0.8409(2) 0.3981(3) 1.09089(19) 0.0144(7) Uani 1 1 d .
O7 O 0.7046(2) 0.5187(3) 1.11518(18) 0.0122(7) Uani 1 1 d .
O8 O 0.4666(2) 0.4787(3) 0.87627(19) 0.0116(7) Uani 1 1 d .
O9 O 0.5303(2) 0.6805(3) 0.72110(19) 0.0164(7) Uani 1 1 d .
O10 O 0.7125(2) 0.4908(3) 0.97213(18) 0.0096(6) Uani 1 1 d .
O11 O 0.6320(2) 0.1379(3) 0.8740(2) 0.0177(7) Uani 1 1 d .
O12 O 0.7437(2) 0.4630(3) 0.84093(19) 0.0149(7) Uani 1 1 d .
O13 O 0.6221(2) 0.8080(3) 0.81865(19) 0.0151(7) Uani 1 1 d .
O14 O 0.6176(2) 0.3703(3) 0.87505(18) 0.0108(7) Uani 1 1 d .
O15 O 0.7273(2) 0.7510(3) 1.1054(2) 0.0182(8) Uani 1 1 d .
O16 O 0.4846(2) 0.8817(3) 0.7344(2) 0.0159(7) Uani 1 1 d .
O17 O 0.4861(2) 0.7113(3) 0.86332(19) 0.0118(7) Uani 1 1 d .
O18 O 0.3753(2) 0.5944(3) 0.7421(2) 0.0202(8) Uani 1 1 d .
O19 O 0.7189(2) 0.2847(3) 1.1471(2) 0.0189(8) Uani 1 1 d .
O20 O 0.8443(2) 0.6047(3) 1.0602(2) 0.0149(7) Uani 1 1 d .
O21 O 0.5393(2) 0.2282(3) 0.7572(2) 0.0178(7) Uani 1 1 d .
O22 O 0.3789(2) 0.3248(3) 0.7624(2) 0.0196(8) Uani 1 1 d .
O23 O 1.0218(2) 0.5008(3) 0.88348(19) 0.0141(7) Uani 1 1 d .
O24 O 0.8762(3) 0.6728(3) 0.8957(2) 0.0265(9) Uani 1 1 d .
O25 O 0.5195(2) 0.4535(3) 0.7308(2) 0.0163(7) Uani 1 1 d .
O26 O 0.4905(2) 0.2484(3) 0.89904(19) 0.0121(7) Uani 1 1 d .
O27 O 0.9022(2) 0.4572(3) 0.9795(2) 0.0177(7) Uani 1 1 d .
O28 O 0.5933(2) 0.8676(3) 0.9636(2) 0.0200(8) Uani 1 1 d .
O29 O 0.5954(2) 0.1277(3) 1.0204(2) 0.0178(7) Uani 1 1 d .
O30 O 0.8716(2) 0.5558(3) 0.75491(19) 0.0160(7) Uani 1 1 d .
O31 O 0.7016(2) 0.2371(3) 0.7786(2) 0.0242(9) Uani 1 1 d .
O32 O 0.8906(2) 0.3360(3) 0.82357(19) 0.0142(7) Uani 1 1 d .
O1W O 0.4580(4) 0.2962(5) 0.5918(3) 0.0660(17) Uani 1 1 d .
H1WA H 0.4991 0.2960 0.6420 0.079 Uiso 1 1 d R
H1WB H 0.4375 0.3644 0.6142 0.079 Uiso 1 1 d R
O2W O 0.5718(4) 0.3222(6) 0.4429(4) 0.091(2) Uani 1 1 d .
H2WA H 0.5411 0.3276 0.3974 0.109 Uiso 1 1 d R
H2WB H 0.5987 0.2600 0.4465 0.109 Uiso 1 1 d R
C1 C 0.3085(4) 0.9598(5) 0.8059(3) 0.0275(13) Uani 1 1 d .
H1A H 0.3126 0.9216 0.8548 0.033 Uiso 1 1 calc R
H1B H 0.2526 0.9946 0.7915 0.033 Uiso 1 1 calc R
C2 C 0.3748(4) 1.0504(5) 0.8165(4) 0.0298(13) Uani 1 1 d .
H2A H 0.3775 1.0805 0.7665 0.036 Uiso 1 1 calc R
H2B H 0.3587 1.1113 0.8466 0.036 Uiso 1 1 calc R
C3 C 0.8034(7) -0.0186(8) 0.8951(6) 0.073(3) Uani 1 1 d .
H3A H 0.8224 -0.0651 0.9406 0.088 Uiso 1 1 calc R
H3B H 0.7530 0.0221 0.9007 0.088 Uiso 1 1 calc R
C4 C 0.8717(8) 0.0639(9) 0.8902(9) 0.125(5) Uani 1 1 d U
H4A H 0.9262 0.0267 0.9091 0.150 Uiso 1 1 calc R
H4B H 0.8671 0.0805 0.8361 0.150 Uiso 1 1 calc R
N1 N 0.3158(3) 0.8754(4) 0.7471(3) 0.0244(10) Uani 1 1 d .
H1C H 0.2917 0.9022 0.7005 0.037 Uiso 1 1 calc R
H1D H 0.2894 0.8123 0.7555 0.037 Uiso 1 1 calc R
H1E H 0.3706 0.8609 0.7499 0.037 Uiso 1 1 calc R
N2 N 0.4601(3) 1.0078(4) 0.8559(3) 0.0261(11) Uani 1 1 d .
H2C H 0.4570 0.9746 0.8999 0.039 Uiso 1 1 calc R
H2D H 0.4967 1.0652 0.8658 0.039 Uiso 1 1 calc R
H2E H 0.4781 0.9581 0.8257 0.039 Uiso 1 1 calc R
N3 N 0.7813(5) -0.0905(7) 0.8283(5) 0.077(2) Uani 1 1 d .
H3C H 0.7704 -0.0483 0.7859 0.116 Uiso 1 1 calc R
H3D H 0.7353 -0.1308 0.8303 0.116 Uiso 1 1 calc R
H3E H 0.8246 -0.1367 0.8274 0.116 Uiso 1 1 calc R
N4 N 0.8744(3) 0.1700(4) 0.9303(3) 0.0326(12) Uani 1 1 d U
H4C H 0.8244 0.1822 0.9421 0.049 Uiso 1 1 calc R
H4D H 0.8852 0.2254 0.9003 0.049 Uiso 1 1 calc R
H4E H 0.9153 0.1677 0.9734 0.049 Uiso 1 1 calc R

loop_
_atom_site_aniso_label
_atom_site_aniso_U_11
_atom_site_aniso_U_22
_atom_site_aniso_U_33
_atom_site_aniso_U_23
_atom_site_aniso_U_13
_atom_site_aniso_U_12
P1 0.0088(5) 0.0087(6) 0.0075(6) -0.0004(4) 0.0030(4) -0.0008(4)
P2 0.0153(6) 0.0130(6) 0.0112(6) -0.0031(5) 0.0049(5) 0.0003(5)
P3 0.0130(6) 0.0111(6) 0.0094(6) 0.0022(5) 0.0037(5) -0.0009(5)
P4 0.0090(6) 0.0135(6) 0.0092(6) -0.0006(5) 0.0020(5) -0.0001(5)
Mo1 0.00925(19) 0.0098(2) 0.0086(2) 0.00046(15) 0.00228(15) -0.00025(15)
Mo2 0.0111(2) 0.0101(2) 0.0086(2) -0.00075(15) 0.00223(15) -0.00039(15)
Mo3 0.00959(19) 0.0098(2) 0.0084(2) -0.00055(15) 0.00207(15) 0.00005(15)
Mo4 0.0116(2) 0.0092(2) 0.0084(2) -0.00054(15) 0.00295(15) -0.00001(15)
Mo5 0.0112(2) 0.0102(2) 0.00824(19) 0.00122(15) 0.00265(15) -0.00072(15)
Mo6 0.0106(2) 0.0099(2) 0.0087(2) 0.00111(15) 0.00238(15) -0.00006(15)
Co1 0.0109(4) 0.0102(4) 0.0090(4) 0.0001(3) 0.0024(3) 0.0005(3)
Co2 0.0134(3) 0.0124(3) 0.0090(3) -0.0006(2) 0.0045(2) 0.0002(2)
O1 0.0139(16) 0.0162(17) 0.0118(17) 0.0019(13) 0.0029(13) -0.0008(14)
O2 0.0109(16) 0.0140(17) 0.0090(16) -0.0023(13) 0.0042(13) -0.0012(13)
O3 0.0101(16) 0.0134(17) 0.0113(17) 0.0001(13) 0.0034(13) -0.0004(13)
O4 0.0141(17) 0.0160(18) 0.0153(18) -0.0030(14) 0.0036(14) -0.0009(14)
O5 0.0129(16) 0.0091(16) 0.0123(16) -0.0006(13) 0.0027(13) -0.0014(13)
O6 0.0112(16) 0.0178(18) 0.0140(17) 0.0019(14) 0.0021(13) -0.0016(14)
O7 0.0144(16) 0.0124(17) 0.0098(16) -0.0012(13) 0.0030(13) -0.0002(13)
O8 0.0134(16) 0.0105(16) 0.0121(17) 0.0011(13) 0.0056(13) 0.0004(13)
O9 0.0229(18) 0.0139(18) 0.0122(17) -0.0002(14) 0.0036(14) -0.0052(14)
O10 0.0101(16) 0.0098(16) 0.0088(16) -0.0011(12) 0.0021(12) -0.0009(12)
O11 0.0267(19) 0.0157(18) 0.0108(18) -0.0017(14) 0.0044(15) 0.0037(15)
O12 0.0136(17) 0.0201(18) 0.0119(17) -0.0002(14) 0.0050(13) 0.0004(14)
O13 0.0173(17) 0.0160(18) 0.0112(17) 0.0042(14) 0.0019(14) -0.0030(14)
O14 0.0130(16) 0.0089(16) 0.0102(16) -0.0008(12) 0.0022(13) -0.0026(13)
O15 0.0224(19) 0.0159(18) 0.0159(18) -0.0054(14) 0.0035(15) -0.0001(14)
O16 0.0140(17) 0.0194(18) 0.0153(18) 0.0038(14) 0.0055(14) 0.0035(14)
O17 0.0113(16) 0.0107(16) 0.0137(17) -0.0010(13) 0.0036(13) -0.0005(13)
O18 0.0161(18) 0.0223(19) 0.0204(19) 0.0019(15) 0.0006(15) 0.0007(15)
O19 0.0202(18) 0.0199(19) 0.0168(18) 0.0045(15) 0.0044(15) -0.0023(15)
O20 0.0112(16) 0.0139(17) 0.0188(18) -0.0016(14) 0.0020(14) 0.0012(13)
O21 0.0195(18) 0.0170(18) 0.0154(18) -0.0038(14) 0.0010(14) 0.0038(15)
O22 0.0169(18) 0.0200(19) 0.0206(19) -0.0020(15) 0.0012(15) -0.0025(15)
O23 0.0077(16) 0.0204(18) 0.0137(17) -0.0027(14) 0.0014(13) 0.0001(13)
O24 0.034(2) 0.023(2) 0.027(2) -0.0022(17) 0.0152(18) 0.0021(17)
O25 0.0189(18) 0.0153(18) 0.0156(18) 0.0001(14) 0.0059(14) -0.0001(14)
O26 0.0114(16) 0.0136(17) 0.0112(17) 0.0004(13) 0.0025(13) -0.0026(13)
O27 0.0167(18) 0.026(2) 0.0116(17) -0.0009(15) 0.0055(14) 0.0000(15)
O28 0.0213(19) 0.0167(18) 0.021(2) -0.0028(15) 0.0038(15) 0.0033(15)
O29 0.0235(19) 0.0150(18) 0.0158(18) 0.0022(14) 0.0061(15) -0.0034(15)
O30 0.0213(18) 0.0144(17) 0.0133(17) 0.0035(14) 0.0058(14) -0.0015(14)
O31 0.023(2) 0.025(2) 0.029(2) -0.0103(17) 0.0137(17) -0.0085(16)
O32 0.0190(17) 0.0133(17) 0.0122(17) -0.0025(13) 0.0075(14) -0.0012(14)
O1W 0.094(5) 0.066(4) 0.034(3) -0.004(3) 0.006(3) -0.011(3)
O2W 0.080(5) 0.084(5) 0.085(5) -0.024(4) -0.028(4) 0.038(4)
C1 0.021(3) 0.031(3) 0.030(3) 0.001(3) 0.006(2) 0.003(2)
C2 0.036(3) 0.015(3) 0.038(4) -0.001(2) 0.008(3) 0.005(2)
C3 0.116(9) 0.052(5) 0.058(6) -0.001(4) 0.033(6) 0.030(5)
C4 0.133(9) 0.059(6) 0.236(14) -0.067(8) 0.151(10) -0.053(6)
N1 0.024(2) 0.029(3) 0.019(2) 0.002(2) 0.0012(19) -0.008(2)
N2 0.028(3) 0.026(3) 0.025(3) -0.005(2) 0.008(2) -0.011(2)
N3 0.065(5) 0.083(6) 0.072(6) 0.017(5) -0.008(4) -0.016(4)
N4 0.033(3) 0.035(3) 0.034(3) 0.006(2) 0.017(2) 0.003(2)

loop_
_atom_type_symbol
_atom_type_description
_atom_type_scat_dispersion_real
_atom_type_scat_dispersion_imag
_atom_type_scat_source
O O 0.0106 0.0060 'International Tables Vol C Tables 4.2.6.8 and 6.1.1.4'
Mo Mo -1.6832 0.6857 'International Tables Vol C Tables 4.2.6.8 and 6.1.1.4'
P P 0.1023 0.0942 'International Tables Vol C Tables 4.2.6.8 and 6.1.1.4'
Co Co 0.3494 0.9721 'International Tables Vol C Tables 4.2.6.8 and 6.1.1.4'
C C 0.0033 0.0016 'International Tables Vol C Tables 4.2.6.8 and 6.1.1.4'
N N 0.0061 0.0033 'International Tables Vol C Tables 4.2.6.8 and 6.1.1.4'
H H 0.0000 0.0000 'International Tables Vol C Tables 4.2.6.8 and 6.1.1.4'

loop_
_geom_angle_atom_site_label_1
_geom_angle_atom_site_label_2
_geom_angle_atom_site_label_3
_geom_angle
_geom_angle_site_symmetry_1
_geom_angle_site_symmetry_3
O12 P1 O5 113.60(19) . .
O12 P1 O10 111.61(19) . .
O5 P1 O10 107.69(18) . .
O12 P1 O14 109.99(19) . .
O5 P1 O14 107.35(18) . .
O10 P1 O14 106.25(18) . .
O30 P2 O21 113.8(2) 2_646 .
O30 P2 O11 109.7(2) 2_646 .
O21 P2 O11 108.8(2) . .
O30 P2 O31 106.1(2) 2_646 .
O21 P2 O31 110.2(2) . .
O11 P2 O31 108.1(2) . .
O32 P3 O16 111.38(19) 2_656 .
O32 P3 O9 107.81(19) 2_656 .
O16 P3 O9 109.7(2) . .
O32 P3 O13 110.19(19) 2_656 .
O16 P3 O13 109.60(19) . .
O9 P3 O13 108.11(19) . .
O27 P4 O6 111.7(2) . .
O27 P4 O20 115.8(2) . .
O6 P4 O20 108.50(19) . .
O27 P4 O23 110.22(19) . 3_767
O6 P4 O23 103.92(19) . 3_767
O20 P4 O23 105.88(19) . 3_767
O19 Mo1 O4 106.59(16) . .
O19 Mo1 O2 101.63(15) . .
O4 Mo1 O2 95.48(14) . .
O19 Mo1 O6 95.88(15) . .
O4 Mo1 O6 87.31(14) . .
O2 Mo1 O6 160.63(14) . .
O19 Mo1 O7 96.51(16) . .
O4 Mo1 O7 155.81(14) . .
O2 Mo1 O7 86.61(13) . .
O6 Mo1 O7 83.22(13) . .
O19 Mo1 O10 169.06(15) . .
O4 Mo1 O10 83.97(13) . .
O2 Mo1 O10 79.70(12) . .
O6 Mo1 O10 81.55(12) . .
O7 Mo1 O10 72.66(12) . .
O19 Mo1 Mo4 101.00(13) . .
O4 Mo1 Mo4 48.03(10) . .
O2 Mo1 Mo4 49.11(9) . .
O6 Mo1 Mo4 135.08(10) . .
O7 Mo1 Mo4 134.69(9) . .
O10 Mo1 Mo4 88.12(8) . .
O22 Mo2 O25 105.86(16) . .
O22 Mo2 O8 102.20(16) . .
O25 Mo2 O8 96.47(14) . .
O22 Mo2 O21 98.24(16) . .
O25 Mo2 O21 85.10(14) . .
O8 Mo2 O21 158.18(14) . .
O22 Mo2 O26 95.82(15) . .
O25 Mo2 O26 157.23(13) . .
O8 Mo2 O26 85.47(13) . .
O21 Mo2 O26 84.98(13) . .
O22 Mo2 O14 168.55(15) . .
O25 Mo2 O14 84.86(13) . .
O8 Mo2 O14 80.12(12) . .
O21 Mo2 O14 78.35(12) . .
O26 Mo2 O14 73.08(12) . .
O22 Mo2 Mo5 100.95(13) . .
O25 Mo2 Mo5 48.52(10) . .
O8 Mo2 Mo5 49.62(9) . .
O21 Mo2 Mo5 133.06(10) . .
O26 Mo2 Mo5 134.32(9) . .
O14 Mo2 Mo5 89.13(8) . .
O15 Mo3 O1 105.00(16) . .
O15 Mo3 O3 103.30(15) . .
O1 Mo3 O3 96.54(13) . .
O15 Mo3 O20 96.17(16) . .
O1 Mo3 O20 86.73(14) . .
O3 Mo3 O20 158.62(14) . .
O15 Mo3 O7 93.66(15) . .
O1 Mo3 O7 160.27(13) . .
O3 Mo3 O7 85.10(13) . .
O20 Mo3 O7 84.93(13) . .
O15 Mo3 O10 166.06(15) . .
O1 Mo3 O10 87.17(13) . .
O3 Mo3 O10 81.60(12) . .
O20 Mo3 O10 77.45(12) . .
O7 Mo3 O10 73.58(12) . .
O15 Mo3 Mo6 101.92(12) . .
O1 Mo3 Mo6 48.57(10) . .
O3 Mo3 Mo6 49.41(9) . .
O20 Mo3 Mo6 134.66(10) . .
O7 Mo3 Mo6 134.06(9) . .
O10 Mo3 Mo6 91.21(8) . .
O29 Mo4 O4 106.14(16) . .
O29 Mo4 O2 102.29(15) . .
O4 Mo4 O2 95.99(14) . .
O29 Mo4 O11 96.59(16) . .
O4 Mo4 O11 86.60(14) . .
O2 Mo4 O11 159.36(14) . .
O29 Mo4 O26 95.29(15) . .
O4 Mo4 O26 157.13(14) . .
O2 Mo4 O26 86.95(13) . .
O11 Mo4 O26 83.05(13) . .
O29 Mo4 O14 168.48(15) . .
O4 Mo4 O14 84.45(13) . .
O2 Mo4 O14 80.63(12) . .
O11 Mo4 O14 79.24(13) . .
O26 Mo4 O14 73.63(12) . .
O29 Mo4 Mo1 101.17(12) . .
O4 Mo4 Mo1 48.33(10) . .
O2 Mo4 Mo1 49.34(9) . .
O11 Mo4 Mo1 134.53(10) . .
O26 Mo4 Mo1 135.52(9) . .
O14 Mo4 Mo1 89.22(8) . .
O18 Mo5 O25 106.14(16) . .
O18 Mo5 O8 101.79(16) . .
O25 Mo5 O8 95.90(14) . .
O18 Mo5 O9 97.24(16) . .
O25 Mo5 O9 85.39(14) . .
O8 Mo5 O9 159.73(14) . .
O18 Mo5 O17 96.00(15) . .
O25 Mo5 O17 156.88(13) . .
O8 Mo5 O17 85.80(13) . .
O9 Mo5 O17 85.30(13) . .
O18 Mo5 O5 169.20(15) . .
O25 Mo5 O5 84.03(13) . .
O8 Mo5 O5 80.36(12) . .
O9 Mo5 O5 79.66(13) . .
O17 Mo5 O5 73.50(12) . .
O18 Mo5 Mo2 100.83(13) . .
O25 Mo5 Mo2 48.35(10) . .
O8 Mo5 Mo2 49.21(9) . .
O9 Mo5 Mo2 133.37(10) . .
O17 Mo5 Mo2 134.18(9) . .
O5 Mo5 Mo2 88.62(8) . .
O28 Mo6 O1 105.65(16) . .
O28 Mo6 O3 100.49(16) . .
O1 Mo6 O3 95.78(13) . .
O28 Mo6 O13 97.96(16) . .
O1 Mo6 O13 86.58(14) . .
O3 Mo6 O13 160.00(14) . .
O28 Mo6 O17 98.21(15) . .
O1 Mo6 O17 155.14(13) . .
O3 Mo6 O17 86.47(13) . .
O13 Mo6 O17 83.30(13) . .
O28 Mo6 O5 171.87(15) . .
O1 Mo6 O5 82.28(13) . .
O3 Mo6 O5 80.16(12) . .
O13 Mo6 O5 80.49(13) . .
O17 Mo6 O5 73.70(12) . .
O28 Mo6 Mo3 100.21(13) . .
O1 Mo6 Mo3 48.31(10) . .
O3 Mo6 Mo3 48.89(9) . .
O13 Mo6 Mo3 134.43(10) . .
O17 Mo6 Mo3 134.00(9) . .
O5 Mo6 Mo3 86.36(8) . .
O2 Co1 O2 180.000(2) . 3_667
O2 Co1 O8 83.89(12) . 3_667
O2 Co1 O8 96.11(12) 3_667 3_667
O2 Co1 O8 96.11(12) . .
O2 Co1 O8 83.89(12) 3_667 .
O8 Co1 O8 180.000(1) 3_667 .
O2 Co1 O3 83.86(12) . 3_667
O2 Co1 O3 96.14(12) 3_667 3_667
O8 Co1 O3 96.18(12) 3_667 3_667
O8 Co1 O3 83.82(12) . 3_667
O2 Co1 O3 96.14(12) . .
O2 Co1 O3 83.86(12) 3_667 .
O8 Co1 O3 83.82(12) 3_667 .
O8 Co1 O3 96.18(12) . .
O3 Co1 O3 180.00(17) 3_667 .
O27 Co2 O30 170.49(14) . .
O27 Co2 O32 97.54(14) . .
O30 Co2 O32 87.20(13) . .
O27 Co2 O24 89.39(15) . .
O30 Co2 O24 85.12(15) . .
O32 Co2 O24 170.93(14) . .
O27 Co2 O12 96.36(13) . .
O30 Co2 O12 92.19(13) . .
O32 Co2 O12 85.75(13) . .
O24 Co2 O12 99.33(14) . .
O27 Co2 O23 84.90(13) . .
O30 Co2 O23 87.46(13) . .
O32 Co2 O23 83.54(13) . .
O24 Co2 O23 91.31(14) . .
O12 Co2 O23 169.29(13) . .
Mo3 O1 Mo6 83.12(13) . .
Mo4 O2 Mo1 81.55(12) . .
Mo4 O2 Co1 135.02(17) . .
Mo1 O2 Co1 135.36(16) . .
Mo3 O3 Mo6 81.70(12) . .
Mo3 O3 Co1 134.57(16) . .
Mo6 O3 Co1 133.73(16) . .
Mo4 O4 Mo1 83.64(13) . .
P1 O5 Mo5 126.85(18) . .
P1 O5 Mo6 127.16(18) . .
Mo5 O5 Mo6 99.14(12) . .
P4 O6 Mo1 130.3(2) . .
Mo1 O7 Mo3 111.49(14) . .
Mo2 O8 Mo5 81.17(12) . .
Mo2 O8 Co1 135.35(16) . .
Mo5 O8 Co1 134.58(16) . .
P3 O9 Mo5 129.8(2) . .
P1 O10 Mo3 125.09(18) . .
P1 O10 Mo1 127.59(18) . .
Mo3 O10 Mo1 101.56(12) . .
P2 O11 Mo4 132.8(2) . .
P1 O12 Co2 134.5(2) . .
P3 O13 Mo6 132.2(2) . .
P1 O14 Mo4 127.00(18) . .
P1 O14 Mo2 126.09(18) . .
Mo4 O14 Mo2 100.16(12) . .
Mo6 O17 Mo5 112.73(14) . .
P4 O20 Mo3 132.5(2) . .
P2 O21 Mo2 132.5(2) . .
P4 O23 Co2 146.5(2) 3_767 .
Mo2 O25 Mo5 83.13(13) . .
Mo4 O26 Mo2 112.57(14) . .
P4 O27 Co2 145.5(2) . .
P2 O30 Co2 140.3(2) 2_656 .
P3 O32 Co2 126.6(2) 2_646 .
H1WA O1W H1WB 81.5 . .
H2WA O2W H2WB 108.2 . .
N1 C1 C2 113.9(5) . .
N1 C1 H1A 108.8 . .
C2 C1 H1A 108.8 . .
N1 C1 H1B 108.8 . .
C2 C1 H1B 108.8 . .
H1A C1 H1B 107.7 . .
N2 C2 C1 111.9(5) . .
N2 C2 H2A 109.2 . .
C1 C2 H2A 109.2 . .
N2 C2 H2B 109.2 . .
C1 C2 H2B 109.2 . .
H2A C2 H2B 107.9 . .
N3 C3 C4 112.6(9) . .
N3 C3 H3A 109.1 . .
C4 C3 H3A 109.1 . .
N3 C3 H3B 109.1 . .
C4 C3 H3B 109.1 . .
H3A C3 H3B 107.8 . .
N4 C4 C3 118.8(7) . .
N4 C4 H4A 107.6 . .
C3 C4 H4A 107.6 . .
N4 C4 H4B 107.6 . .
C3 C4 H4B 107.6 . .
H4A C4 H4B 107.1 . .
C1 N1 H1C 109.5 . .
C1 N1 H1D 109.5 . .
H1C N1 H1D 109.5 . .
C1 N1 H1E 109.5 . .
H1C N1 H1E 109.5 . .
H1D N1 H1E 109.5 . .
C2 N2 H2C 109.5 . .
C2 N2 H2D 109.5 . .
H2C N2 H2D 109.5 . .
C2 N2 H2E 109.5 . .
H2C N2 H2E 109.5 . .
H2D N2 H2E 109.5 . .
C3 N3 H3C 109.5 . .
C3 N3 H3D 109.5 . .
H3C N3 H3D 109.5 . .
C3 N3 H3E 109.5 . .
H3C N3 H3E 109.5 . .
H3D N3 H3E 109.5 . .
C4 N4 H4C 109.5 . .
C4 N4 H4D 109.5 . .
H4C N4 H4D 109.5 . .
C4 N4 H4E 109.5 . .
H4C N4 H4E 109.5 . .
H4D N4 H4E 109.5 . .

loop_
_geom_bond_atom_site_label_1
_geom_bond_atom_site_label_2
_geom_bond_distance
_geom_bond_site_symmetry_2
P1 O12 1.504(3) .
P1 O5 1.539(3) .
P1 O10 1.547(3) .
P1 O14 1.554(3) .
P2 O30 1.492(3) 2_646
P2 O21 1.534(4) .
P2 O11 1.547(4) .
P2 O31 1.583(4) .
P3 O32 1.514(3) 2_656
P3 O16 1.539(3) .
P3 O9 1.547(4) .
P3 O13 1.556(3) .
P4 O27 1.488(4) .
P4 O6 1.548(3) .
P4 O20 1.548(3) .
P4 O23 1.581(3) 3_767
Mo1 O19 1.674(3) .
Mo1 O4 1.944(3) .
Mo1 O2 1.984(3) .
Mo1 O6 2.020(3) .
Mo1 O7 2.100(3) .
Mo1 O10 2.287(3) .
Mo1 Mo4 2.5867(6) .
Mo2 O22 1.676(3) .
Mo2 O25 1.943(3) .
Mo2 O8 1.978(3) .
Mo2 O21 2.075(3) .
Mo2 O26 2.108(3) .
Mo2 O14 2.288(3) .
Mo2 Mo5 2.5815(6) .
Mo3 O15 1.676(3) .
Mo3 O1 1.947(3) .
Mo3 O3 1.971(3) .
Mo3 O20 2.084(3) .
Mo3 O7 2.124(3) .
Mo3 O10 2.220(3) .
Mo3 Mo6 2.5883(6) .
Mo4 O29 1.690(3) .
Mo4 O4 1.935(3) .
Mo4 O2 1.977(3) .
Mo4 O11 2.056(3) .
Mo4 O26 2.096(3) .
Mo4 O14 2.272(3) .
Mo5 O18 1.680(3) .
Mo5 O25 1.948(3) .
Mo5 O8 1.990(3) .
Mo5 O9 2.039(3) .
Mo5 O17 2.107(3) .
Mo5 O5 2.293(3) .
Mo6 O28 1.679(4) .
Mo6 O1 1.955(3) .
Mo6 O3 1.986(3) .
Mo6 O13 2.043(3) .
Mo6 O17 2.090(3) .
Mo6 O5 2.297(3) .
Co1 O2 2.109(3) .
Co1 O2 2.109(3) 3_667
Co1 O8 2.161(3) 3_667
Co1 O8 2.161(3) .
Co1 O3 2.182(3) 3_667
Co1 O3 2.182(3) .
Co2 O27 2.032(3) .
Co2 O30 2.071(3) .
Co2 O32 2.083(3) .
Co2 O24 2.147(4) .
Co2 O12 2.151(3) .
Co2 O23 2.259(3) .
O23 P4 1.581(3) 3_767
O30 P2 1.492(3) 2_656
O32 P3 1.514(3) 2_646
O1W H1WA 0.9834 .
O1W H1WB 0.9911 .
O2W H2WA 0.8500 .
O2W H2WB 0.8500 .
C1 N1 1.472(7) .
C1 C2 1.496(8) .
C1 H1A 0.9700 .
C1 H1B 0.9700 .
C2 N2 1.480(8) .
C2 H2A 0.9700 .
C2 H2B 0.9700 .
C3 N3 1.440(12) .
C3 C4 1.490(14) .
C3 H3A 0.9700 .
C3 H3B 0.9700 .
C4 N4 1.443(11) .
C4 H4A 0.9700 .
C4 H4B 0.9700 .
N1 H1C 0.8900 .
N1 H1D 0.8900 .
N1 H1E 0.8900 .
N2 H2C 0.8900 .
N2 H2D 0.8900 .
N2 H2E 0.8900 .
N3 H3C 0.8900 .
N3 H3D 0.8900 .
N3 H3E 0.8900 .
N4 H4C 0.8900 .
N4 H4D 0.8900 .
N4 H4E 0.8900 .
